data_7026917
loop_
_publ_author_name
'G\'omez, Ver\'onica'
'Corbella, Montserrat'
'Font-Bardia, Merc\'e'
'Calvet, Teresa'

_publ_section_title
;
 A \m(1,1)- or \m(1,3)-carboxylate bridge makes the difference in the
 magnetic properties of dinuclear Mn(II) compounds.
;
_journal_issue 48
_journal_name_full 'Dalton transactions (Cambridge, England : 2003)'
_journal_page_first 11664
_journal_page_last 11674
_journal_paper_doi 10.1039/c0dt00902d
_journal_volume 39
_journal_year 2010
_chemical_compound_source 'synthesis as described'
_chemical_formula_moiety 'C62 H40 Cl2 Mn2 N8 O4, 2(Cl O4)'
_chemical_formula_sum 'C62 H40 Cl4 Mn2 N8 O12'
_chemical_formula_weight 1340.70
_chemical_name_systematic
;
?
;
_space_group_IT_number 12
_symmetry_cell_setting monoclinic
_symmetry_Int_Tables_number 12
_symmetry_space_group_name_Hall '-C 2y'
_symmetry_space_group_name_H-M 'C 1 2/m 1'
_atom_sites_solution_hydrogens geom
_atom_sites_solution_primary direct
_atom_sites_solution_secondary difmap
_audit_conform_dict_location ftp://ftp.iucr.org/pub/cif_core.dic
_audit_conform_dict_name cif_core.dic
_audit_conform_dict_version 2.3
_audit_creation_date 2007-12-11T15:17:37-00:00
_audit_creation_method 'WinGX routine CIF_UPDATE'
_cell_angle_alpha 90
_cell_angle_beta 96.055(9)
_cell_angle_gamma 90
_cell_formula_units_Z 2
_cell_length_a 14.585(2)
_cell_length_b 19.584(3)
_cell_length_c 9.5953(13)
_cell_measurement_reflns_used 1581
_cell_measurement_temperature 100(2)
_cell_measurement_theta_max 25.51
_cell_measurement_theta_min 2.64
_cell_measurement_wavelength 0.71073
_cell_volume 2725.4(7)
_computing_cell_refinement 'Bruker APEX II'
_computing_data_collection 'Bruker APEX II'
_computing_data_reduction 'Bruker APEX II'
_computing_molecular_graphics 'Ortep-3 for Windows (Farrugia, 1997)'
_computing_publication_material 'WinGX publication routines (Farrugia, 1999)'
_computing_structure_refinement 'SHELXL-97 (Sheldrick, 1997)'
_computing_structure_solution 'SIR97 (Giacovazzo et al, 1997)'
_diffrn_ambient_temperature 100(2)
_diffrn_measured_fraction_theta_full 0.997
_diffrn_measured_fraction_theta_max 0.997
_diffrn_measurement_device_type 'BrukerAXS ApexII-CCD area detector '
_diffrn_measurement_method 'phi and omega scans'
_diffrn_radiation_monochromator graphite
_diffrn_radiation_probe x-ray
_diffrn_radiation_source 'sealed tube'
_diffrn_radiation_type MoK\a
_diffrn_radiation_wavelength 0.71069
_diffrn_reflns_av_R_equivalents 0.0660
_diffrn_reflns_av_unetI/netI 0.0487
_diffrn_reflns_limit_h_max 18
_diffrn_reflns_limit_h_min -18
_diffrn_reflns_limit_k_max 24
_diffrn_reflns_limit_k_min 0
_diffrn_reflns_limit_l_max 11
_diffrn_reflns_limit_l_min 0
_diffrn_reflns_number 22223
_diffrn_reflns_theta_full 26.41
_diffrn_reflns_theta_max 26.41
_diffrn_reflns_theta_min 1.75
_exptl_absorpt_coefficient_mu 0.737
_exptl_absorpt_correction_T_max 0.94
_exptl_absorpt_correction_T_min 0.7609
_exptl_absorpt_correction_type multi-scan
_exptl_absorpt_process_details 'BRUKER SADABS'
_exptl_crystal_colour colourless
_exptl_crystal_density_diffrn 1.634
_exptl_crystal_density_method 'not measured'
_exptl_crystal_description prism
_exptl_crystal_F_000 1364
_exptl_crystal_size_max 0.18
_exptl_crystal_size_mid 0.09
_exptl_crystal_size_min 0.09
_refine_diff_density_max 0.696
_refine_diff_density_min -0.988
_refine_diff_density_rms 0.132
_refine_ls_extinction_method none
_refine_ls_goodness_of_fit_ref 1.232
_refine_ls_hydrogen_treatment constr
_refine_ls_matrix_type full
_refine_ls_number_parameters 237
_refine_ls_number_reflns 2874
_refine_ls_number_restraints 0
_refine_ls_restrained_S_all 1.232
_refine_ls_R_factor_all 0.1050
_refine_ls_R_factor_gt 0.0850
_refine_ls_shift/su_max 0.000
_refine_ls_shift/su_mean 0.000
_refine_ls_structure_factor_coef Fsqd
_refine_ls_weighting_details 'calc w=1/[\s^2^(Fo^2^)+(0.0000P)^2^+63.1166P] where P=(Fo^2^+2Fc^2^)/3'
_refine_ls_weighting_scheme calc
_refine_ls_wR_factor_gt 0.1951
_refine_ls_wR_factor_ref 0.2011
_reflns_number_gt 2246
_reflns_number_total 2878
_reflns_threshold_expression >2sigma(I)
_cod_data_source_file c0dt00902d.txt
_cod_data_source_block compound5
_cod_original_sg_symbol_H-M 'C 2/m'
_cod_database_code 7026917

loop_
_symmetry_equiv_pos_as_xyz
'x, y, z'
'-x, y, -z'
'x+1/2, y+1/2, z'
'-x+1/2, y+1/2, -z'
'-x, -y, -z'
'x, -y, z'
'-x+1/2, -y+1/2, -z'
'x+1/2, -y+1/2, z'

loop_
_atom_site_label
_atom_site_type_symbol
_atom_site_fract_x
_atom_site_fract_y
_atom_site_fract_z
_atom_site_U_iso_or_equiv
_atom_site_adp_type
_atom_site_occupancy
_atom_site_symmetry_multiplicity
_atom_site_calc_flag
_atom_site_refinement_flags
_atom_site_disorder_group
Mn1 Mn 0.0000 0.41284(7) 0.0000 0.0147(3) Uani 1 2 d S .
N1 N 0.1022(4) 0.3943(3) -0.1578(6) 0.0195(12) Uani 1 1 d . .
C2 C 0.0952(5) 0.4132(3) -0.2907(6) 0.0196(13) Uani 1 1 d . .
H2 H 0.0393 0.4306 -0.3309 0.023 Uiso 1 1 calc R .
C3 C 0.1691(5) 0.4080(3) -0.3745(7) 0.0227(14) Uani 1 1 d . .
H3 H 0.1610 0.4200 -0.4688 0.027 Uiso 1 1 calc R .
C4 C 0.2527(5) 0.3850(3) -0.3141(7) 0.0241(15) Uani 1 1 d . .
H4 H 0.3027 0.3828 -0.3667 0.029 Uiso 1 1 calc R .
C5 C 0.2628(5) 0.3649(3) -0.1740(7) 0.0194(14) Uani 1 1 d . .
C6 C 0.3472(5) 0.3400(3) -0.1031(8) 0.0244(15) Uani 1 1 d . .
H6 H 0.3993 0.3379 -0.1511 0.029 Uiso 1 1 calc R .
C7 C 0.3533(5) 0.3196(4) 0.0311(8) 0.0271(16) Uani 1 1 d . .
H7 H 0.4096 0.3042 0.0744 0.033 Uiso 1 1 calc R .
C8 C 0.2738(5) 0.3211(3) 0.1095(7) 0.0213(14) Uani 1 1 d . .
C9 C 0.2772(5) 0.2995(4) 0.2489(7) 0.0249(15) Uani 1 1 d . .
H9 H 0.3322 0.2838 0.2959 0.030 Uiso 1 1 calc R .
C10 C 0.1988(5) 0.3017(3) 0.3152(7) 0.0255(15) Uani 1 1 d . .
H10 H 0.1996 0.2868 0.4074 0.031 Uiso 1 1 calc R .
C11 C 0.1173(5) 0.3266(3) 0.2428(7) 0.0224(15) Uani 1 1 d . .
H11 H 0.0643 0.3277 0.2888 0.027 Uiso 1 1 calc R .
N12 N 0.1121(4) 0.3489(3) 0.1104(5) 0.0171(11) Uani 1 1 d . .
C13 C 0.1905(5) 0.3461(3) 0.0432(7) 0.0179(13) Uani 1 1 d . .
C14 C 0.1846(4) 0.3688(3) -0.0991(7) 0.0165(13) Uani 1 1 d . .
Cl15 Cl 0.53862(17) 0.5000 0.2418(3) 0.0333(6) Uani 1 2 d S .
C16 C 0.4180(7) 0.5000 0.2332(10) 0.025(2) Uani 1 2 d S .
C17 C 0.3772(7) 0.5000 0.3566(11) 0.033(3) Uani 1 2 d S .
H17 H 0.4131 0.5000 0.4426 0.040 Uiso 1 2 calc SR .
C18 C 0.2832(7) 0.5000 0.3503(10) 0.028(2) Uani 1 2 d S .
H18 H 0.2557 0.5000 0.4334 0.033 Uiso 1 2 calc SR .
C19 C 0.2270(6) 0.5000 0.2224(9) 0.0163(18) Uani 1 2 d S .
C20 C 0.2718(6) 0.5000 0.0982(10) 0.0188(19) Uani 1 2 d S .
H20 H 0.2368 0.5000 0.0114 0.023 Uiso 1 2 calc SR .
C21 C 0.3662(7) 0.5000 0.1049(10) 0.019(2) Uani 1 2 d S .
H21 H 0.3951 0.5000 0.0230 0.023 Uiso 1 2 calc SR .
C22 C 0.1253(6) 0.5000 0.2211(10) 0.019(2) Uani 1 2 d S .
O23 O 0.0753(4) 0.5000 0.0987(6) 0.0150(13) Uani 1 2 d S .
O24 O 0.0936(4) 0.5000 0.3343(7) 0.0222(15) Uani 1 2 d S .
Cl11 Cl -0.0046(11) 0.2027(2) 0.5192(13) 0.027(2) Uani 0.50 1 d P 1
O11 O 0.0840(7) 0.1885(7) 0.4686(12) 0.035(3) Uani 0.50 1 d P 1
O21 O -0.0390(7) 0.2667(5) 0.4603(11) 0.033(2) Uani 0.50 1 d P 1
O31 O -0.0695(9) 0.1479(7) 0.4792(17) 0.053(4) Uani 0.50 1 d P 1
O41 O 0.0075(7) 0.2100(7) 0.6691(11) 0.042(3) Uani 0.50 1 d P 1

loop_
_atom_site_aniso_label
_atom_site_aniso_U_11
_atom_site_aniso_U_22
_atom_site_aniso_U_33
_atom_site_aniso_U_23
_atom_site_aniso_U_13
_atom_site_aniso_U_12
Mn1 0.0200(7) 0.0103(6) 0.0162(7) 0.000 0.0124(5) 0.000
N1 0.025(3) 0.016(3) 0.020(3) -0.001(2) 0.011(2) -0.004(2)
C2 0.025(3) 0.016(3) 0.020(3) 0.001(3) 0.013(3) 0.003(3)
C3 0.029(4) 0.020(3) 0.022(3) 0.007(3) 0.015(3) 0.005(3)
C4 0.031(4) 0.019(3) 0.027(4) -0.004(3) 0.023(3) 0.000(3)
C5 0.026(3) 0.011(3) 0.023(3) -0.003(3) 0.014(3) -0.004(3)
C6 0.020(3) 0.019(3) 0.038(4) -0.004(3) 0.020(3) -0.002(3)
C7 0.023(4) 0.024(4) 0.036(4) -0.006(3) 0.009(3) -0.002(3)
C8 0.027(4) 0.012(3) 0.027(4) -0.004(3) 0.011(3) -0.001(3)
C9 0.030(4) 0.021(3) 0.024(4) -0.004(3) 0.003(3) 0.000(3)
C10 0.037(4) 0.020(3) 0.021(3) -0.001(3) 0.012(3) 0.005(3)
C11 0.031(4) 0.018(3) 0.021(3) 0.005(3) 0.014(3) 0.006(3)
N12 0.025(3) 0.012(2) 0.017(3) 0.001(2) 0.012(2) 0.000(2)
C13 0.027(3) 0.009(3) 0.020(3) -0.002(2) 0.010(3) -0.002(3)
C14 0.022(3) 0.008(3) 0.021(3) 0.000(2) 0.013(3) 0.002(2)
Cl15 0.0178(12) 0.0563(17) 0.0285(13) 0.000 0.0148(10) 0.000
C16 0.023(5) 0.032(5) 0.022(5) 0.000 0.015(4) 0.000
C17 0.024(5) 0.057(7) 0.020(5) 0.000 0.013(4) 0.000
C18 0.026(5) 0.044(6) 0.015(5) 0.000 0.009(4) 0.000
C19 0.025(5) 0.011(4) 0.014(4) 0.000 0.007(4) 0.000
C20 0.018(5) 0.019(5) 0.021(5) 0.000 0.008(4) 0.000
C21 0.025(5) 0.019(4) 0.017(5) 0.000 0.013(4) 0.000
C22 0.023(5) 0.008(4) 0.026(5) 0.000 0.010(4) 0.000
O23 0.018(3) 0.011(3) 0.017(3) 0.000 0.008(3) 0.000
O24 0.016(3) 0.031(4) 0.021(3) 0.000 0.009(3) 0.000
Cl11 0.019(3) 0.0406(16) 0.024(7) 0.011(2) 0.012(4) 0.008(2)
O11 0.021(6) 0.054(8) 0.034(6) 0.000(6) 0.015(5) 0.012(6)
O21 0.033(6) 0.034(6) 0.033(6) 0.015(5) 0.012(4) 0.010(5)
O31 0.038(7) 0.040(8) 0.080(11) 0.029(8) 0.006(7) 0.001(6)
O41 0.032(6) 0.074(9) 0.023(6) 0.015(6) 0.014(5) 0.027(6)

loop_
_atom_type_symbol
_atom_type_description
_atom_type_scat_dispersion_real
_atom_type_scat_dispersion_imag
_atom_type_scat_source
C C 0.0033 0.0016 'International Tables Vol C Tables 4.2.6.8 and 6.1.1.4'
H H 0 0 'International Tables Vol C Tables 4.2.6.8 and 6.1.1.4'
N N 0.0061 0.0033 'International Tables Vol C Tables 4.2.6.8 and 6.1.1.4'
O O 0.0106 0.006 'International Tables Vol C Tables 4.2.6.8 and 6.1.1.4'
Cl Cl 0.1484 0.1585 'International Tables Vol C Tables 4.2.6.8 and 6.1.1.4'
Mn Mn 0.3368 0.7283 'International Tables Vol C Tables 4.2.6.8 and 6.1.1.4'

loop_
_geom_angle_atom_site_label_1
_geom_angle_atom_site_label_2
_geom_angle_atom_site_label_3
_geom_angle
_geom_angle_site_symmetry_1
_geom_angle_site_symmetry_3
O23 Mn1 O23 77.6(3) . 5_565
O23 Mn1 N12 161.74(19) . 2
O23 Mn1 N12 85.61(19) 5_565 2
O23 Mn1 N12 85.61(19) . .
O23 Mn1 N12 161.74(19) 5_565 .
N12 Mn1 N12 111.9(3) 2 .
O23 Mn1 N1 99.9(2) . 2
O23 Mn1 N1 94.5(2) 5_565 2
N12 Mn1 N1 74.14(19) 2 2
N12 Mn1 N1 95.37(19) . 2
O23 Mn1 N1 94.5(2) . .
O23 Mn1 N1 99.9(2) 5_565 .
N12 Mn1 N1 95.37(19) 2 .
N12 Mn1 N1 74.14(19) . .
N1 Mn1 N1 161.5(3) 2 .
C2 N1 C14 118.4(5) . .
C2 N1 Mn1 127.7(4) . .
C14 N1 Mn1 113.3(4) . .
N1 C2 C3 122.9(6) . .
N1 C2 H2 118.6 . .
C3 C2 H2 118.6 . .
C4 C3 C2 118.7(6) . .
C4 C3 H3 120.7 . .
C2 C3 H3 120.7 . .
C3 C4 C5 120.0(6) . .
C3 C4 H4 120.0 . .
C5 C4 H4 120.0 . .
C4 C5 C14 117.7(6) . .
C4 C5 C6 123.7(6) . .
C14 C5 C6 118.5(6) . .
C7 C6 C5 121.7(6) . .
C7 C6 H6 119.1 . .
C5 C6 H6 119.1 . .
C6 C7 C8 121.1(7) . .
C6 C7 H7 119.5 . .
C8 C7 H7 119.5 . .
C9 C8 C13 118.8(6) . .
C9 C8 C7 122.8(7) . .
C13 C8 C7 118.4(6) . .
C10 C9 C8 119.3(7) . .
C10 C9 H9 120.3 . .
C8 C9 H9 120.3 . .
C9 C10 C11 119.2(6) . .
C9 C10 H10 120.4 . .
C11 C10 H10 120.4 . .
N12 C11 C10 123.0(6) . .
N12 C11 H11 118.5 . .
C10 C11 H11 118.5 . .
C11 N12 C13 117.8(6) . .
C11 N12 Mn1 126.7(4) . .
C13 N12 Mn1 113.8(4) . .
N12 C13 C8 121.8(6) . .
N12 C13 C14 117.9(6) . .
C8 C13 C14 120.3(6) . .
N1 C14 C5 122.2(6) . .
N1 C14 C13 118.0(5) . .
C5 C14 C13 119.9(6) . .
C21 C16 C17 121.4(9) . .
C21 C16 Cl15 119.7(7) . .
C17 C16 Cl15 118.8(8) . .
C18 C17 C16 119.0(10) . .
C18 C17 H17 120.5 . .
C16 C17 H17 120.5 . .
C17 C18 C19 122.0(9) . .
C17 C18 H18 119.0 . .
C19 C18 H18 119.0 . .
C18 C19 C20 117.2(9) . .
C18 C19 C22 119.9(8) . .
C20 C19 C22 122.8(9) . .
C21 C20 C19 120.6(9) . .
C21 C20 H20 119.7 . .
C19 C20 H20 119.7 . .
C20 C21 C16 119.8(8) . .
C20 C21 H21 120.1 . .
C16 C21 H21 120.1 . .
O24 C22 O23 124.5(9) . .
O24 C22 C19 117.6(9) . .
O23 C22 C19 117.9(8) . .
C22 O23 Mn1 126.27(18) . .
C22 O23 Mn1 126.27(18) . 5_565
Mn1 O23 Mn1 102.4(3) . 5_565
Cl11 Cl11 O11 120(5) 2_556 2_556
Cl11 Cl11 O21 86(2) 2_556 2_556
O11 Cl11 O21 127.8(10) 2_556 2_556
Cl11 Cl11 O41 153(6) 2_556 .
O11 Cl11 O41 86.8(9) 2_556 .
O21 Cl11 O41 76.5(9) 2_556 .
Cl11 Cl11 O21 77(2) 2_556 .
O11 Cl11 O21 86.5(11) 2_556 .
O21 Cl11 O21 54.2(9) 2_556 .
O41 Cl11 O21 107.8(8) . .
Cl11 Cl11 O31 92(4) 2_556 .
O21 Cl11 O31 164.5(13) 2_556 .
O41 Cl11 O31 110.2(9) . .
O21 Cl11 O31 110.4(13) . .
Cl11 Cl11 O11 46(4) 2_556 .
O11 Cl11 O11 152.1(13) 2_556 .
O21 Cl11 O11 79.1(10) 2_556 .
O41 Cl11 O11 109.4(13) . .
O21 Cl11 O11 108.6(9) . .
O31 Cl11 O11 110.4(10) . .
Cl11 Cl11 O31 73(3) 2_556 2_556
O21 Cl11 O31 108.4(13) 2_556 2_556
O41 Cl11 O31 92.7(11) . 2_556
O21 Cl11 O31 146.4(11) . 2_556
O31 Cl11 O31 85.7(10) . 2_556
O11 Cl11 O41 101.1(12) 2_556 2_556
O21 Cl11 O41 91.8(7) 2_556 2_556
O41 Cl11 O41 168.2(11) . 2_556
O21 Cl11 O41 64.5(7) . 2_556
O31 Cl11 O41 81.3(10) . 2_556
O11 Cl11 O41 67.0(7) . 2_556
O31 Cl11 O41 90.4(8) 2_556 2_556
O31 O11 Cl11 82.8(12) 2_556 2_556
O31 O11 Cl11 74.6(11) 2_556 .
O21 O21 Cl11 64.2(8) 2_556 2_556
O21 O21 Cl11 61.6(8) 2_556 .
O21 O21 O41 97.8(8) 2_556 2_556
Cl11 O21 O41 52.4(7) 2_556 2_556
Cl11 O21 O41 67.8(7) . 2_556
O11 O31 Cl11 55.4(11) 2_556 .
O11 O31 Cl11 67.2(10) 2_556 2_556
Cl11 O41 O21 51.1(6) . 2_556
O21 O41 Cl11 47.7(4) 2_556 2_556

loop_
_geom_bond_atom_site_label_1
_geom_bond_atom_site_label_2
_geom_bond_distance
_geom_bond_site_symmetry_2
Mn1 O23 2.190(4) .
Mn1 O23 2.190(4) 5_565
Mn1 N12 2.236(5) 2
Mn1 N12 2.236(6) .
Mn1 N1 2.264(5) 2
Mn1 N1 2.264(5) .
N1 C2 1.321(8) .
N1 C14 1.366(8) .
C2 C3 1.414(8) .
C2 H2 0.9300 .
C3 C4 1.369(10) .
C3 H3 0.9300 .
C4 C5 1.394(9) .
C4 H4 0.9300 .
C5 C14 1.414(8) .
C5 C6 1.427(10) .
C6 C7 1.342(10) .
C6 H6 0.9300 .
C7 C8 1.448(9) .
C7 H7 0.9300 .
C8 C9 1.399(10) .
C8 C13 1.400(10) .
C9 C10 1.366(9) .
C9 H9 0.9300 .
C10 C11 1.401(10) .
C10 H10 0.9300 .
C11 N12 1.338(8) .
C11 H11 0.9300 .
N12 C13 1.371(8) .
C13 C14 1.430(9) .
Cl15 C16 1.752(10) .
C16 C21 1.375(14) .
C16 C17 1.380(13) .
C17 C18 1.365(14) .
C17 H17 0.9300 .
C18 C19 1.402(13) .
C18 H18 0.9300 .
C19 C20 1.417(12) .
C19 C22 1.483(13) .
C20 C21 1.372(13) .
C20 H20 0.9300 .
C21 H21 0.9300 .
C22 O24 1.225(11) .
C22 O23 1.315(12) .
O23 Mn1 2.190(4) 5_565
Cl11 Cl11 0.406(18) 2_556
Cl11 O11 1.21(2) 2_556
Cl11 O21 1.411(14) 2_556
Cl11 O41 1.438(16) .
Cl11 O21 1.444(13) .
Cl11 O31 1.455(19) .
Cl11 O11 1.455(15) .
Cl11 O31 1.522(17) 2_556
Cl11 O41 1.809(15) 2_556
O11 O31 0.976(16) 2_556
O11 Cl11 1.21(2) 2_556
O21 O21 1.30(2) 2_556
O21 Cl11 1.411(14) 2_556
O21 O41 1.763(15) 2_556
O31 O11 0.976(16) 2_556
O31 Cl11 1.522(17) 2_556
O41 O21 1.763(15) 2_556
O41 Cl11 1.809(15) 2_556

loop_
_geom_torsion_atom_site_label_1
_geom_torsion_atom_site_label_2
_geom_torsion_atom_site_label_3
_geom_torsion_atom_site_label_4
_geom_torsion
_geom_torsion_site_symmetry_1
_geom_torsion_site_symmetry_4
O23 Mn1 N1 C2 -99.9(6) . .
O23 Mn1 N1 C2 -21.7(6) 5_565 .
N12 Mn1 N1 C2 64.8(6) 2 .
N12 Mn1 N1 C2 176.0(6) . .
N1 Mn1 N1 C2 118.9(6) 2 .
O23 Mn1 N1 C14 70.6(4) . .
O23 Mn1 N1 C14 148.8(4) 5_565 .
N12 Mn1 N1 C14 -124.7(4) 2 .
N12 Mn1 N1 C14 -13.5(4) . .
N1 Mn1 N1 C14 -70.6(4) 2 .
C14 N1 C2 C3 0.2(10) . .
Mn1 N1 C2 C3 170.2(5) . .
N1 C2 C3 C4 -2.7(10) . .
C2 C3 C4 C5 2.3(10) . .
C3 C4 C5 C14 0.4(10) . .
C3 C4 C5 C6 179.7(6) . .
C4 C5 C6 C7 -178.3(7) . .
C14 C5 C6 C7 0.9(10) . .
C5 C6 C7 C8 0.8(11) . .
C6 C7 C8 C9 179.2(7) . .
C6 C7 C8 C13 -1.6(10) . .
C13 C8 C9 C10 1.7(10) . .
C7 C8 C9 C10 -179.1(6) . .
C8 C9 C10 C11 -1.1(10) . .
C9 C10 C11 N12 -0.2(11) . .
C10 C11 N12 C13 0.9(10) . .
C10 C11 N12 Mn1 -163.6(5) . .
O23 Mn1 N12 C11 83.8(6) . .
O23 Mn1 N12 C11 106.9(7) 5_565 .
N12 Mn1 N12 C11 -90.7(5) 2 .
N1 Mn1 N12 C11 -15.7(6) 2 .
N1 Mn1 N12 C11 179.8(6) . .
O23 Mn1 N12 C13 -81.2(4) . .
O23 Mn1 N12 C13 -58.2(8) 5_565 .
N12 Mn1 N12 C13 104.2(4) 2 .
N1 Mn1 N12 C13 179.3(4) 2 .
N1 Mn1 N12 C13 14.8(4) . .
C11 N12 C13 C8 -0.2(9) . .
Mn1 N12 C13 C8 166.3(5) . .
C11 N12 C13 C14 178.9(6) . .
Mn1 N12 C13 C14 -14.6(7) . .
C9 C8 C13 N12 -1.1(9) . .
C7 C8 C13 N12 179.7(6) . .
C9 C8 C13 C14 179.8(6) . .
C7 C8 C13 C14 0.6(9) . .
C2 N1 C14 C5 2.8(9) . .
Mn1 N1 C14 C5 -168.7(5) . .
C2 N1 C14 C13 -177.7(6) . .
Mn1 N1 C14 C13 10.9(7) . .
C4 C5 C14 N1 -3.1(9) . .
C6 C5 C14 N1 177.6(6) . .
C4 C5 C14 C13 177.4(6) . .
C6 C5 C14 C13 -1.9(9) . .
N12 C13 C14 N1 2.4(9) . .
C8 C13 C14 N1 -178.5(6) . .
N12 C13 C14 C5 -178.0(6) . .
C8 C13 C14 C5 1.1(9) . .
C21 C16 C17 C18 0.000(1) . .
Cl15 C16 C17 C18 180.000(1) . .
C16 C17 C18 C19 0.000(1) . .
C17 C18 C19 C20 0.000(1) . .
C17 C18 C19 C22 180.000(1) . .
C18 C19 C20 C21 0.0 . .
C22 C19 C20 C21 180.0 . .
C19 C20 C21 C16 0.0 . .
C17 C16 C21 C20 0.0 . .
Cl15 C16 C21 C20 180.0 . .
C18 C19 C22 O24 0.0 . .
C20 C19 C22 O24 180.0 . .
C18 C19 C22 O23 180.0 . .
C20 C19 C22 O23 0.0 . .
O24 C22 O23 Mn1 -75.2(5) . .
C19 C22 O23 Mn1 104.8(5) . .
O24 C22 O23 Mn1 75.2(5) . 5_565
C19 C22 O23 Mn1 -104.8(5) . 5_565
O23 Mn1 O23 C22 155.9(7) 5_565 .
N12 Mn1 O23 C22 132.3(7) 2 .
N12 Mn1 O23 C22 -31.3(6) . .
N1 Mn1 O23 C22 63.4(6) 2 .
N1 Mn1 O23 C22 -105.0(6) . .
O23 Mn1 O23 Mn1 0.0 5_565 5_565
N12 Mn1 O23 Mn1 -23.5(7) 2 5_565
N12 Mn1 O23 Mn1 172.8(2) . 5_565
N1 Mn1 O23 Mn1 -92.5(2) 2 5_565
N1 Mn1 O23 Mn1 99.1(2) . 5_565
Cl11 Cl11 O11 O31 -125(2) 2_556 2_556
O11 Cl11 O11 O31 -54(2) 2_556 2_556
O21 Cl11 O11 O31 139.8(14) 2_556 2_556
O41 Cl11 O11 O31 68.5(14) . 2_556
O21 Cl11 O11 O31 -174.0(15) . 2_556
O31 Cl11 O11 O31 -53.0(18) . 2_556
O41 Cl11 O11 O31 -123.5(14) 2_556 2_556
O11 Cl11 O11 Cl11 70(4) 2_556 2_556
O21 Cl11 O11 Cl11 -95.6(14) 2_556 2_556
O41 Cl11 O11 Cl11 -166.9(19) . 2_556
O21 Cl11 O11 Cl11 -49.5(12) . 2_556
O31 Cl11 O11 Cl11 72(2) . 2_556
O31 Cl11 O11 Cl11 125(2) 2_556 2_556
O41 Cl11 O11 Cl11 1.0(16) 2_556 2_556
Cl11 Cl11 O21 O21 -95(5) 2_556 2_556
O11 Cl11 O21 O21 143.2(11) 2_556 2_556
O41 Cl11 O21 O21 57.7(12) . 2_556
O31 Cl11 O21 O21 178.1(11) . 2_556
O11 Cl11 O21 O21 -60.8(13) . 2_556
O31 Cl11 O21 O21 -68(2) 2_556 2_556
O41 Cl11 O21 O21 -112.7(10) 2_556 2_556
O11 Cl11 O21 Cl11 -122(5) 2_556 2_556
O21 Cl11 O21 Cl11 95(5) 2_556 2_556
O41 Cl11 O21 Cl11 152(5) . 2_556
O31 Cl11 O21 Cl11 -87(5) . 2_556
O11 Cl11 O21 Cl11 34(4) . 2_556
O31 Cl11 O21 Cl11 27(3) 2_556 2_556
O41 Cl11 O21 Cl11 -18(4) 2_556 2_556
Cl11 Cl11 O21 O41 18(4) 2_556 2_556
O11 Cl11 O21 O41 -104.1(10) 2_556 2_556
O21 Cl11 O21 O41 112.7(10) 2_556 2_556
O41 Cl11 O21 O41 170.4(12) . 2_556
O31 Cl11 O21 O41 -69.2(10) . 2_556
O11 Cl11 O21 O41 51.9(9) . 2_556
O31 Cl11 O21 O41 45(2) 2_556 2_556
Cl11 Cl11 O31 O11 -136(4) 2_556 2_556
O21 Cl11 O31 O11 -53(4) 2_556 2_556
O41 Cl11 O31 O11 59.9(14) . 2_556
O21 Cl11 O31 O11 -59.1(14) . 2_556
O11 Cl11 O31 O11 -179.1(14) . 2_556
O31 Cl11 O31 O11 151.2(17) 2_556 2_556
O41 Cl11 O31 O11 -117.7(14) 2_556 2_556
O11 Cl11 O31 Cl11 136(4) 2_556 2_556
O21 Cl11 O31 Cl11 83(5) 2_556 2_556
O41 Cl11 O31 Cl11 -164(4) . 2_556
O21 Cl11 O31 Cl11 77(4) . 2_556
O11 Cl11 O31 Cl11 -43(3) . 2_556
O31 Cl11 O31 Cl11 -73(4) 2_556 2_556
O41 Cl11 O31 Cl11 18(3) 2_556 2_556
Cl11 Cl11 O41 O21 52(3) 2_556 2_556
O11 Cl11 O41 O21 -130.2(10) 2_556 2_556
O21 Cl11 O41 O21 -44.8(10) . 2_556
O31 Cl11 O41 O21 -165.4(13) . 2_556
O11 Cl11 O41 O21 73.1(10) . 2_556
O31 Cl11 O41 O21 108.2(12) 2_556 2_556
O41 Cl11 O41 O21 3(5) 2_556 2_556
O11 Cl11 O41 Cl11 178(3) 2_556 2_556
O21 Cl11 O41 Cl11 -52(3) 2_556 2_556
O21 Cl11 O41 Cl11 -97(2) . 2_556
O31 Cl11 O41 Cl11 142(4) . 2_556
O11 Cl11 O41 Cl11 21(3) . 2_556
O31 Cl11 O41 Cl11 56(3) 2_556 2_556
O41 Cl11 O41 Cl11 -49(3) 2_556 2_556
